data_2231386
loop_
_publ_author_name
'Wang, Guang-Yin'

_publ_section_title
;
 Bis(4-pyridyl) disulfide--2,2'-[(<i>p</i>-phenylenebis(oxy)]diacetic
 acid (1/1)
;
_journal_coeditor_code ZS2125
_journal_issue 8
_journal_name_full 'Acta Crystallographica Section E'
_journal_page_first o1923
_journal_paper_doi 10.1107/S1600536811025694
_journal_volume 67
_journal_year 2011
_chemical_formula_iupac 'C10 H8 N2 S2, C10 H10 O6'
_chemical_formula_moiety 'C10 H8 N2 S2, C10 H10 O6'
_chemical_formula_sum 'C20 H18 N2 O6 S2'
_chemical_formula_weight 446.50
_chemical_name_systematic
;
Bis(4-pyridyl) disulfide--2,2'-[(<i>p</i>-phenylenebis(oxy)]diacetic acid (1/1)
;
_space_group_IT_number 15
_symmetry_cell_setting monoclinic
_symmetry_space_group_name_Hall '-C 2yc'
_symmetry_space_group_name_H-M 'C 1 2/c 1'
_atom_sites_solution_hydrogens geom
_atom_sites_solution_primary direct
_atom_sites_solution_secondary difmap
_cell_angle_alpha 90.00
_cell_angle_beta 90.200(5)
_cell_angle_gamma 90.00
_cell_formula_units_Z 4
_cell_length_a 14.3310(10)
_cell_length_b 5.0570(10)
_cell_length_c 28.003(3)
_cell_measurement_reflns_used 1634
_cell_measurement_temperature 296(2)
_cell_measurement_theta_max 25.24
_cell_measurement_theta_min 2.84
_cell_volume 2029.4(5)
_computing_cell_refinement 'SAINT (Bruker, 2007)'
_computing_data_collection 'APEX2 (Bruker, 2007)'
_computing_data_reduction 'SAINT (Bruker, 2007)'
_computing_molecular_graphics 'SHELXTL (Sheldrick, 2008)'
_computing_publication_material 'WinGX (Farrugia, 1999)'
_computing_structure_refinement 'SHELXL97 (Sheldrick, 2008)'
_computing_structure_solution 'SIR97 (Altomare <i>et al.</i>, 1999)'
_diffrn_ambient_temperature 296(2)
_diffrn_measured_fraction_theta_full 0.995
_diffrn_measured_fraction_theta_max 0.995
_diffrn_measurement_device_type 'Bruker APEXII CCD area-detector'
_diffrn_measurement_method '\f and \w'
_diffrn_radiation_monochromator graphite
_diffrn_radiation_source 'fine-focus sealed tube'
_diffrn_radiation_type MoK\a
_diffrn_radiation_wavelength 0.71073
_diffrn_reflns_av_R_equivalents 0.0262
_diffrn_reflns_av_sigmaI/netI 0.0255
_diffrn_reflns_limit_h_max 16
_diffrn_reflns_limit_h_min -10
_diffrn_reflns_limit_k_max 5
_diffrn_reflns_limit_k_min -5
_diffrn_reflns_limit_l_max 32
_diffrn_reflns_limit_l_min -33
_diffrn_reflns_number 4893
_diffrn_reflns_theta_full 24.99
_diffrn_reflns_theta_max 24.99
_diffrn_reflns_theta_min 1.45
_diffrn_standards_number 0
_exptl_absorpt_coefficient_mu 0.303
_exptl_absorpt_correction_T_max 0.9738
_exptl_absorpt_correction_T_min 0.9123
_exptl_absorpt_correction_type multi-scan
_exptl_absorpt_process_details '(SADABS; Bruker, 2001)'
_exptl_crystal_colour colorless
_exptl_crystal_density_diffrn 1.461
_exptl_crystal_density_method 'not measured'
_exptl_crystal_description block
_exptl_crystal_F_000 928
_exptl_crystal_size_max 0.31
_exptl_crystal_size_mid 0.21
_exptl_crystal_size_min 0.09
_refine_diff_density_max 0.615
_refine_diff_density_min -0.293
_refine_ls_extinction_method none
_refine_ls_goodness_of_fit_ref 1.053
_refine_ls_hydrogen_treatment constr
_refine_ls_matrix_type full
_refine_ls_number_parameters 137
_refine_ls_number_reflns 1761
_refine_ls_number_restraints 0
_refine_ls_restrained_S_all 1.053
_refine_ls_R_factor_all 0.0531
_refine_ls_R_factor_gt 0.0431
_refine_ls_shift/su_max 0.000
_refine_ls_shift/su_mean 0.000
_refine_ls_structure_factor_coef Fsqd
_refine_ls_weighting_details 'calc w=1/[\s^2^(Fo^2^)+(0.0548P)^2^+1.8236P] where P=(Fo^2^+2Fc^2^)/3'
_refine_ls_weighting_scheme calc
_refine_ls_wR_factor_gt 0.1089
_refine_ls_wR_factor_ref 0.1143
_reflns_number_gt 1450
_reflns_number_total 1761
_reflns_threshold_expression I>2\s(I)
_cod_data_source_file zs2125.cif
_cod_data_source_block I
_cod_original_sg_symbol_H-M 'C 2/c'
_cod_database_code 2231386
_cod_database_fobs_code 2231386

loop_
_symmetry_equiv_pos_as_xyz
'x, y, z'
'-x, y, -z+1/2'
'x+1/2, y+1/2, z'
'-x+1/2, y+1/2, -z+1/2'
'-x, -y, -z'
'x, -y, z-1/2'
'-x+1/2, -y+1/2, -z'
'x+1/2, -y+1/2, z-1/2'

loop_
_atom_site_type_symbol
_atom_site_label
_atom_site_fract_x
_atom_site_fract_y
_atom_site_fract_z
_atom_site_U_iso_or_equiv
_atom_site_adp_type
_atom_site_calc_flag
_atom_site_refinement_flags
_atom_site_occupancy
_atom_site_symmetry_multiplicity
S S1 0.92972(4) -0.22476(13) 0.24909(2) 0.0514(2) Uani d . 1 1
O O1 0.07968(11) 0.6344(3) 0.06109(5) 0.0485(4) Uani d . 1 1
O O2 0.15067(12) 0.2818(4) 0.12321(6) 0.0596(5) Uani d . 1 1
N N1 0.83733(14) 0.3882(5) 0.14055(7) 0.0543(6) Uani d . 1 1
O O3 0.26328(12) 0.1757(4) 0.07197(7) 0.0683(6) Uani d . 1 1
H H3 0.2843 0.0923 0.0947 0.102 Uiso calc R 1 1
C C8 0.04234(15) 0.8125(4) 0.02905(8) 0.0389(5) Uani d . 1 1
C C9 -0.02803(15) 0.9711(5) 0.04649(8) 0.0440(6) Uani d . 1 1
H H9 -0.0471 0.9519 0.0780 0.053 Uiso calc R 1 1
C C7 0.15542(15) 0.4802(5) 0.04525(8) 0.0465(6) Uani d . 1 1
H H7A 0.2061 0.5945 0.0353 0.056 Uiso calc R 1 1
H H7B 0.1364 0.3737 0.0181 0.056 Uiso calc R 1 1
C C3 0.89942(16) 0.0216(4) 0.20664(8) 0.0425(5) Uani d . 1 1
C C6 0.18774(15) 0.3037(5) 0.08524(9) 0.0462(6) Uani d . 1 1
C C1 0.92798(17) 0.3451(5) 0.14718(8) 0.0517(6) Uani d . 1 1
H H1 0.9703 0.4408 0.1289 0.062 Uiso calc R 1 1
C C2 0.96216(16) 0.1654(5) 0.17981(8) 0.0476(6) Uani d . 1 1
H H2 1.0261 0.1414 0.1837 0.057 Uiso calc R 1 1
C C10 -0.07061(15) 1.1580(5) 0.01785(8) 0.0443(6) Uani d . 1 1
H H10 -0.1181 1.2636 0.0300 0.053 Uiso calc R 1 1
C C4 0.80519(17) 0.0660(6) 0.19985(10) 0.0584(7) Uani d . 1 1
H H4 0.7612 -0.0283 0.2173 0.070 Uiso calc R 1 1
C C5 0.77771(19) 0.2495(6) 0.16724(11) 0.0639(8) Uani d . 1 1
H H5 0.7142 0.2800 0.1633 0.077 Uiso calc R 1 1

loop_
_atom_site_aniso_label
_atom_site_aniso_U_11
_atom_site_aniso_U_22
_atom_site_aniso_U_33
_atom_site_aniso_U_12
_atom_site_aniso_U_13
_atom_site_aniso_U_23
S1 0.0554(4) 0.0495(4) 0.0492(4) -0.0077(3) -0.0039(3) 0.0034(3)
O1 0.0518(10) 0.0482(10) 0.0455(9) 0.0114(8) 0.0044(7) 0.0065(8)
O2 0.0509(10) 0.0769(13) 0.0511(10) 0.0127(9) 0.0051(8) 0.0143(9)
N1 0.0542(13) 0.0617(14) 0.0470(11) 0.0169(11) -0.0012(9) 0.0002(10)
O3 0.0555(11) 0.0901(15) 0.0593(11) 0.0314(10) 0.0075(9) 0.0199(10)
C8 0.0398(12) 0.0344(12) 0.0426(12) -0.0008(9) -0.0022(9) 0.0013(9)
C9 0.0490(13) 0.0446(14) 0.0384(12) 0.0034(11) 0.0044(10) 0.0003(10)
C7 0.0410(12) 0.0475(15) 0.0508(13) 0.0035(10) 0.0000(10) 0.0048(11)
C3 0.0492(13) 0.0423(13) 0.0361(11) 0.0021(10) -0.0012(9) -0.0069(10)
C6 0.0397(13) 0.0484(14) 0.0504(14) -0.0009(11) -0.0047(11) 0.0023(11)
C1 0.0531(15) 0.0570(16) 0.0451(13) 0.0090(12) 0.0057(11) 0.0037(12)
C2 0.0424(13) 0.0553(15) 0.0452(13) 0.0083(11) 0.0005(10) 0.0001(11)
C10 0.0426(12) 0.0420(13) 0.0481(13) 0.0054(10) 0.0044(10) -0.0011(10)
C4 0.0454(14) 0.0656(18) 0.0643(16) -0.0013(13) 0.0037(12) 0.0045(14)
C5 0.0468(15) 0.075(2) 0.0701(18) 0.0106(14) -0.0039(13) 0.0013(16)

loop_
_atom_type_symbol
_atom_type_description
_atom_type_scat_dispersion_real
_atom_type_scat_dispersion_imag
_atom_type_scat_source
C C 0.0033 0.0016 'International Tables Vol C Tables 4.2.6.8 and 6.1.1.4'
H H 0.0000 0.0000 'International Tables Vol C Tables 4.2.6.8 and 6.1.1.4'
N N 0.0061 0.0033 'International Tables Vol C Tables 4.2.6.8 and 6.1.1.4'
O O 0.0106 0.0060 'International Tables Vol C Tables 4.2.6.8 and 6.1.1.4'
S S 0.1246 0.1234 'International Tables Vol C Tables 4.2.6.8 and 6.1.1.4'

loop_
_geom_angle_atom_site_label_1
_geom_angle_atom_site_label_2
_geom_angle_atom_site_label_3
_geom_angle_site_symmetry_1
_geom_angle_site_symmetry_3
_geom_angle
C3 S1 S1 . 2_755 105.02(8)
C8 O1 C7 . . 117.02(17)
C1 N1 C5 . . 117.5(2)
C6 O3 H3 . . 109.5
C9 C8 O1 . . 115.61(19)
C9 C8 C10 . 5_575 119.4(2)
O1 C8 C10 . 5_575 125.0(2)
C8 C9 C10 . . 121.0(2)
C8 C9 H9 . . 119.5
C10 C9 H9 . . 119.5
O1 C7 C6 . . 109.23(19)
O1 C7 H7A . . 109.8
C6 C7 H7A . . 109.8
O1 C7 H7B . . 109.8
C6 C7 H7B . . 109.8
H7A C7 H7B . . 108.3
C2 C3 C4 . . 118.5(2)
C2 C3 S1 . . 125.16(18)
C4 C3 S1 . . 116.30(18)
O2 C6 O3 . . 125.0(2)
O2 C6 C7 . . 125.5(2)
O3 C6 C7 . . 109.5(2)
N1 C1 C2 . . 123.1(2)
N1 C1 H1 . . 118.5
C2 C1 H1 . . 118.5
C1 C2 C3 . . 118.5(2)
C1 C2 H2 . . 120.7
C3 C2 H2 . . 120.7
C9 C10 C8 . 5_575 119.7(2)
C9 C10 H10 . . 120.2
C8 C10 H10 5_575 . 120.2
C5 C4 C3 . . 119.0(2)
C5 C4 H4 . . 120.5
C3 C4 H4 . . 120.5
N1 C5 C4 . . 123.4(2)
N1 C5 H5 . . 118.3
C4 C5 H5 . . 118.3

loop_
_geom_bond_atom_site_label_1
_geom_bond_atom_site_label_2
_geom_bond_site_symmetry_2
_geom_bond_distance
S1 C3 . 1.775(2)
S1 S1 2_755 2.0150(14)
O1 C8 . 1.378(3)
O1 C7 . 1.409(3)
O2 C6 . 1.195(3)
N1 C1 . 1.330(3)
N1 C5 . 1.336(4)
O3 C6 . 1.316(3)
O3 H3 . 0.8200
C8 C9 . 1.379(3)
C8 C10 5_575 1.384(3)
C9 C10 . 1.380(3)
C9 H9 . 0.9300
C7 C6 . 1.504(3)
C7 H7A . 0.9700
C7 H7B . 0.9700
C3 C2 . 1.381(3)
C3 C4 . 1.381(3)
C1 C2 . 1.378(3)
C1 H1 . 0.9300
C2 H2 . 0.9300
C10 C8 5_575 1.384(3)
C10 H10 . 0.9300
C4 C5 . 1.359(4)
C4 H4 . 0.9300
C5 H5 . 0.9300

loop_
_geom_hbond_atom_site_label_D
_geom_hbond_atom_site_label_H
_geom_hbond_atom_site_label_A
_geom_hbond_site_symmetry_A
_geom_hbond_distance_DH
_geom_hbond_distance_HA
_geom_hbond_distance_DA
_geom_hbond_angle_DHA
O3 H3 N1 3_445 0.82 1.81 2.629(3) 174
C7 H7B Cg1 1_545 0.97 2.76 3.528(2) 136

loop_
_geom_torsion_atom_site_label_1
_geom_torsion_atom_site_label_2
_geom_torsion_atom_site_label_3
_geom_torsion_atom_site_label_4
_geom_torsion_site_symmetry_1
_geom_torsion_site_symmetry_4
_geom_torsion
C7 O1 C8 C9 . . -176.4(2)
C7 O1 C8 C10 . 5_575 3.2(3)
O1 C8 C9 C10 . . 179.7(2)
C10 C8 C9 C10 5_575 . 0.1(4)
C8 O1 C7 C6 . . 178.70(18)
S1 S1 C3 C2 2_755 . 3.2(2)
S1 S1 C3 C4 2_755 . -178.13(17)
O1 C7 C6 O2 . . 5.5(3)
O1 C7 C6 O3 . . -174.7(2)
C5 N1 C1 C2 . . 0.3(4)
N1 C1 C2 C3 . . 0.5(4)
C4 C3 C2 C1 . . -0.5(3)
S1 C3 C2 C1 . . 178.12(18)
C8 C9 C10 C8 . 5_575 -0.1(4)
C2 C3 C4 C5 . . -0.2(4)
S1 C3 C4 C5 . . -179.0(2)
C1 N1 C5 C4 . . -1.1(4)
C3 C4 C5 N1 . . 1.1(4)
